data_2016228
loop_
_publ_author_name
'Ye, E'
'Wu, Ben-Lai'
'Niu, Yun-Yin'
'Zhang, Hong-Yun'
'Hou, Hong-Wei'

_publ_section_title
<i>catena</i>-Poly[[bis[5-(4-pyridyl-\k<i>N</i>)-2-(2-pyridylmethylsulfanyl)-1,3,4-oxadiazole]cadmium(II)]-di-\m-thiocyanato-\k^2^<i>N</i>:<i>S</i>;\k^2^<i>S</i>:<i>N</i>]
_journal_coeditor_code BG3050
_journal_issue 11
_journal_name_full 'Acta Crystallographica Section C'
_journal_page_first m484
_journal_page_last m486
_journal_paper_doi 10.1107/S0108270107046288
_journal_volume 63
_journal_year 2007
_chemical_formula_iupac '[Cd (N C S)2 (C13 H10 N4 O S)2]'
_chemical_formula_moiety 'C28 H20 Cd N10 O2 S4'
_chemical_formula_sum 'C28 H20 Cd N10 O2 S4'
_chemical_formula_weight 769.18
_chemical_name_systematic
;
catena-Poly[[bis[5-(4-pyridyl-\kN)-2-(2-pyridylmethylsulfanyl)-1,3,4-\
oxadiazole]cadmium(II)]-di\m-thiocyanato-\k^2^N:S;\k^2^S:N]
;
_space_group_IT_number 2
_symmetry_cell_setting triclinic
_symmetry_space_group_name_Hall '-P 1'
_symmetry_space_group_name_H-M 'P -1'
_atom_sites_solution_hydrogens geom
_atom_sites_solution_primary direct
_atom_sites_solution_secondary difmap
_audit_creation_method SHELXL-97
_cell_angle_alpha 104.686(4)
_cell_angle_beta 93.920(5)
_cell_angle_gamma 105.202(3)
_cell_formula_units_Z 2
_cell_length_a 7.8868(13)
_cell_length_b 11.1060(18)
_cell_length_c 19.050(4)
_cell_measurement_reflns_used 1434
_cell_measurement_temperature 291(2)
_cell_measurement_theta_max 28.33
_cell_measurement_theta_min 2.53
_cell_volume 1541.3(5)
_computing_cell_refinement 'SAINT (Siemens, 1994)'
_computing_data_collection 'SMART (Siemens, 1996)'
_computing_data_reduction 'SAINT (Siemens, 1994)'
_computing_molecular_graphics 'SHELXTL (Siemens, 1994)'
_computing_publication_material 'SHELXL97 (Sheldrick, 1997)'
_computing_structure_refinement 'SHELXL97 (Sheldrick, 1997)'
_computing_structure_solution 'SHELXS97 (Sheldrick, 1997)'
_diffrn_ambient_temperature 291(2)
_diffrn_measured_fraction_theta_full 0.989
_diffrn_measured_fraction_theta_max 0.989
_diffrn_measurement_device_type 'Siemens SMART CCD'
_diffrn_measurement_method \w
_diffrn_radiation_monochromator graphite
_diffrn_radiation_source 'fine-focus sealed tube'
_diffrn_radiation_type MoK\a
_diffrn_radiation_wavelength 0.71073
_diffrn_reflns_av_R_equivalents 0.0146
_diffrn_reflns_av_sigmaI/netI 0.0234
_diffrn_reflns_limit_h_max 9
_diffrn_reflns_limit_h_min -9
_diffrn_reflns_limit_k_max 13
_diffrn_reflns_limit_k_min -13
_diffrn_reflns_limit_l_max 22
_diffrn_reflns_limit_l_min -23
_diffrn_reflns_number 11469
_diffrn_reflns_theta_full 25.50
_diffrn_reflns_theta_max 25.50
_diffrn_reflns_theta_min 2.53
_exptl_absorpt_coefficient_mu 1.026
_exptl_absorpt_correction_T_max 0.8868
_exptl_absorpt_correction_T_min 0.6281
_exptl_absorpt_correction_type multi-scan
_exptl_absorpt_process_details '(SADABS; Sheldrick, 1996)'
_exptl_crystal_colour colourless
_exptl_crystal_density_diffrn 1.657
_exptl_crystal_density_method 'not measured'
_exptl_crystal_description prism
_exptl_crystal_F_000 772
_exptl_crystal_size_max 0.50
_exptl_crystal_size_mid 0.21
_exptl_crystal_size_min 0.12
_refine_diff_density_max 0.211
_refine_diff_density_min -0.297
_refine_ls_extinction_method none
_refine_ls_goodness_of_fit_ref 1.020
_refine_ls_hydrogen_treatment constr
_refine_ls_matrix_type full
_refine_ls_number_parameters 406
_refine_ls_number_reflns 5695
_refine_ls_number_restraints 0
_refine_ls_restrained_S_all 1.020
_refine_ls_R_factor_all 0.0298
_refine_ls_R_factor_gt 0.0234
_refine_ls_shift/su_max 0.001
_refine_ls_shift/su_mean 0.000
_refine_ls_structure_factor_coef Fsqd
_refine_ls_weighting_details 'calc w=1/[\s^2^(Fo^2^)+(0.0215P)^2^+0.5618P] where P=(Fo^2^+2Fc^2^)/3'
_refine_ls_weighting_scheme calc
_refine_ls_wR_factor_gt 0.0505
_refine_ls_wR_factor_ref 0.0536
_reflns_number_gt 4955
_reflns_number_total 5756
_reflns_threshold_expression I>2\s(I)
_cod_data_source_file bg3050.cif
_cod_data_source_block I
_cod_original_cell_volume 1541.2(5)
_cod_database_code 2016228
_cod_database_fobs_code 2016228

loop_
_symmetry_equiv_pos_as_xyz
'x, y, z'
'-x, -y, -z'

loop_
_atom_site_type_symbol
_atom_site_label
_atom_site_fract_x
_atom_site_fract_y
_atom_site_fract_z
_atom_site_U_iso_or_equiv
_atom_site_adp_type
_atom_site_calc_flag
_atom_site_refinement_flags
_atom_site_occupancy
Cd Cd1 0.28131(2) 0.238922(14) 0.494519(8) 0.03671(6) Uani d . 1
S S1 0.63962(8) -0.16775(6) 0.02115(3) 0.04457(14) Uani d . 1
S S2 0.14998(8) 0.69266(6) 1.00176(3) 0.04411(14) Uani d . 1
S S3 0.05369(8) -0.16342(6) 0.57902(3) 0.04660(15) Uani d . 1
S S4 0.36063(8) 0.66414(6) 0.43973(4) 0.04900(15) Uani d . 1
O O1 0.5671(2) -0.07891(14) 0.15504(8) 0.0401(4) Uani d . 1
O O2 0.1917(2) 0.60210(14) 0.86397(8) 0.0396(3) Uani d . 1
N N1 0.3880(2) 0.10997(17) 0.39976(9) 0.0385(4) Uani d . 1
N N2 0.5591(3) -0.23645(18) 0.20743(10) 0.0457(5) Uani d . 1
N N3 0.6006(3) -0.27639(18) 0.13600(10) 0.0460(5) Uani d . 1
N N4 0.6614(3) -0.2659(2) -0.12716(11) 0.0547(5) Uani d . 1
N N5 0.2303(2) 0.37982(17) 0.60142(9) 0.0391(4) Uani d . 1
N N6 0.1883(3) 0.75943(18) 0.81254(10) 0.0467(5) Uani d . 1
N N7 0.1723(3) 0.80373(18) 0.88757(10) 0.0476(5) Uani d . 1
N N8 0.1027(3) 0.77607(19) 1.14823(11) 0.0482(5) Uani d . 1
N N9 0.2141(3) 0.07060(18) 0.54816(10) 0.0463(5) Uani d . 1
N N10 0.3172(3) 0.40427(18) 0.43687(10) 0.0473(5) Uani d . 1
C C1 0.4569(3) 0.1603(2) 0.34775(13) 0.0496(6) Uani d . 1
H H1 0.4687 0.2476 0.3524 0.059 Uiso calc R 1
C C2 0.5112(3) 0.0899(2) 0.28772(13) 0.0479(6) Uani d . 1
H H2 0.5584 0.1292 0.2528 0.057 Uiso calc R 1
C C3 0.4947(3) -0.0399(2) 0.28003(11) 0.0357(5) Uani d . 1
C C4 0.4280(3) -0.0923(2) 0.33454(12) 0.0427(5) Uani d . 1
H H4 0.4178 -0.1788 0.3318 0.051 Uiso calc R 1
C C5 0.3770(3) -0.0150(2) 0.39294(12) 0.0424(5) Uani d . 1
H H5 0.3328 -0.0512 0.4293 0.051 Uiso calc R 1
C C6 0.5414(3) -0.1218(2) 0.21601(11) 0.0368(5) Uani d . 1
C C7 0.6034(3) -0.1814(2) 0.10807(12) 0.0384(5) Uani d . 1
C C8 0.6399(3) -0.3348(2) -0.01680(13) 0.0493(6) Uani d . 1
H H8A 0.7298 -0.3538 0.0124 0.059 Uiso calc R 1
H H8B 0.5254 -0.3932 -0.0155 0.059 Uiso calc R 1
C C9 0.6775(3) -0.3560(2) -0.09465(12) 0.0414(5) Uani d . 1
C C10 0.7233(3) -0.4657(2) -0.12957(14) 0.0536(6) Uani d . 1
H H10 0.7364 -0.5256 -0.1048 0.064 Uiso calc R 1
C C11 0.7489(4) -0.4846(3) -0.20202(15) 0.0667(8) Uani d . 1
H H11 0.7769 -0.5587 -0.2272 0.080 Uiso calc R 1
C C12 0.7329(4) -0.3936(3) -0.23641(15) 0.0669(8) Uani d . 1
H H12 0.7501 -0.4041 -0.2852 0.080 Uiso calc R 1
C C13 0.6909(4) -0.2863(3) -0.19721(14) 0.0662(8) Uani d . 1
H H13 0.6823 -0.2236 -0.2206 0.079 Uiso calc R 1
C C14 0.1740(3) 0.4841(2) 0.60249(12) 0.0463(6) Uani d . 1
H H14 0.1413 0.4978 0.5580 0.056 Uiso calc R 1
C C15 0.1623(3) 0.5719(2) 0.66606(12) 0.0459(6) Uani d . 1
H H15 0.1233 0.6434 0.6644 0.055 Uiso calc R 1
C C16 0.2097(3) 0.5517(2) 0.73299(11) 0.0357(5) Uani d . 1
C C17 0.2673(3) 0.4439(2) 0.73271(12) 0.0399(5) Uani d . 1
H H17 0.2996 0.4275 0.7765 0.048 Uiso calc R 1
C C18 0.2756(3) 0.3614(2) 0.66618(12) 0.0418(5) Uani d . 1
H H18 0.3146 0.2894 0.6663 0.050 Uiso calc R 1
C C19 0.1975(3) 0.6422(2) 0.80140(11) 0.0372(5) Uani d . 1
C C20 0.1738(3) 0.7084(2) 0.91447(11) 0.0389(5) Uani d . 1
C C21 0.1475(4) 0.8584(2) 1.04240(12) 0.0491(6) Uani d . 1
H H21A 0.2644 0.9178 1.0457 0.059 Uiso calc R 1
H H21B 0.0638 0.8807 1.0119 0.059 Uiso calc R 1
C C22 0.0945(3) 0.8708(2) 1.11793(12) 0.0412(5) Uani d . 1
C C23 0.0405(3) 0.9770(2) 1.15250(13) 0.0498(6) Uani d . 1
H H23 0.0338 1.0400 1.1291 0.060 Uiso calc R 1
C C24 -0.0031(3) 0.9878(3) 1.22224(13) 0.0546(7) Uani d . 1
H H24 -0.0372 1.0592 1.2471 0.066 Uiso calc R 1
C C25 0.0047(3) 0.8915(3) 1.25428(13) 0.0542(7) Uani d . 1
H H25 -0.0245 0.8961 1.3012 0.065 Uiso calc R 1
C C26 0.0566(3) 0.7878(3) 1.21532(14) 0.0552(7) Uani d . 1
H H26 0.0597 0.7221 1.2370 0.066 Uiso calc R 1
C C27 0.1457(3) -0.0266(2) 0.55996(11) 0.0337(5) Uani d . 1
C C28 0.3365(3) 0.5119(2) 0.43828(11) 0.0359(5) Uani d . 1

loop_
_atom_site_aniso_label
_atom_site_aniso_U_11
_atom_site_aniso_U_22
_atom_site_aniso_U_33
_atom_site_aniso_U_12
_atom_site_aniso_U_13
_atom_site_aniso_U_23
Cd1 0.04687(10) 0.02825(9) 0.03274(9) 0.00628(7) 0.00983(7) 0.00831(6)
S1 0.0550(4) 0.0423(3) 0.0390(3) 0.0150(3) 0.0140(3) 0.0130(3)
S2 0.0556(4) 0.0455(3) 0.0360(3) 0.0197(3) 0.0120(3) 0.0132(3)
S3 0.0468(3) 0.0389(3) 0.0555(4) 0.0063(3) 0.0001(3) 0.0238(3)
S4 0.0499(4) 0.0337(3) 0.0625(4) 0.0110(3) 0.0040(3) 0.0143(3)
O1 0.0466(9) 0.0400(8) 0.0388(8) 0.0171(7) 0.0130(7) 0.0135(7)
O2 0.0500(9) 0.0383(8) 0.0346(8) 0.0180(7) 0.0119(7) 0.0107(7)
N1 0.0411(11) 0.0363(10) 0.0363(10) 0.0092(8) 0.0075(8) 0.0086(8)
N2 0.0592(13) 0.0458(11) 0.0394(11) 0.0232(10) 0.0135(9) 0.0148(9)
N3 0.0586(13) 0.0443(11) 0.0410(11) 0.0227(10) 0.0148(9) 0.0123(9)
N4 0.0714(15) 0.0547(13) 0.0437(12) 0.0235(11) 0.0118(10) 0.0174(10)
N5 0.0452(11) 0.0391(10) 0.0350(10) 0.0131(9) 0.0092(8) 0.0120(8)
N6 0.0681(14) 0.0397(11) 0.0382(11) 0.0214(10) 0.0161(10) 0.0132(9)
N7 0.0688(14) 0.0428(11) 0.0371(10) 0.0245(10) 0.0157(10) 0.0111(9)
N8 0.0525(12) 0.0531(12) 0.0460(12) 0.0224(10) 0.0147(10) 0.0169(10)
N9 0.0463(12) 0.0417(11) 0.0474(11) 0.0025(9) 0.0008(9) 0.0186(9)
N10 0.0596(13) 0.0342(11) 0.0425(11) 0.0013(9) 0.0056(9) 0.0138(9)
C1 0.0627(16) 0.0336(12) 0.0535(15) 0.0112(11) 0.0234(12) 0.0132(11)
C2 0.0576(15) 0.0408(13) 0.0498(14) 0.0123(11) 0.0248(12) 0.0182(11)
C3 0.0311(11) 0.0398(12) 0.0368(11) 0.0116(9) 0.0056(9) 0.0105(10)
C4 0.0558(15) 0.0383(12) 0.0404(13) 0.0193(11) 0.0093(11) 0.0156(10)
C5 0.0550(15) 0.0405(13) 0.0358(12) 0.0161(11) 0.0097(11) 0.0146(10)
C6 0.0353(12) 0.0407(12) 0.0369(12) 0.0123(10) 0.0055(9) 0.0140(10)
C7 0.0369(12) 0.0391(12) 0.0381(12) 0.0120(10) 0.0081(10) 0.0072(10)
C8 0.0620(16) 0.0429(13) 0.0476(14) 0.0180(12) 0.0159(12) 0.0158(11)
C9 0.0381(13) 0.0395(12) 0.0420(13) 0.0081(10) 0.0063(10) 0.0068(10)
C10 0.0562(16) 0.0428(14) 0.0556(16) 0.0130(12) 0.0062(12) 0.0052(12)
C11 0.0673(19) 0.0601(18) 0.0564(17) 0.0156(15) 0.0129(14) -0.0100(14)
C12 0.0611(18) 0.080(2) 0.0378(14) 0.0021(15) 0.0067(13) -0.0032(14)
C13 0.080(2) 0.074(2) 0.0424(15) 0.0130(16) 0.0065(14) 0.0222(14)
C14 0.0586(16) 0.0521(14) 0.0367(12) 0.0241(12) 0.0099(11) 0.0180(11)
C15 0.0602(16) 0.0480(14) 0.0404(13) 0.0284(12) 0.0124(11) 0.0168(11)
C16 0.0365(12) 0.0356(11) 0.0379(12) 0.0122(9) 0.0124(9) 0.0117(9)
C17 0.0490(14) 0.0425(13) 0.0333(11) 0.0177(11) 0.0074(10) 0.0146(10)
C18 0.0536(14) 0.0387(12) 0.0398(13) 0.0197(11) 0.0123(11) 0.0147(10)
C19 0.0403(12) 0.0394(12) 0.0357(12) 0.0132(10) 0.0105(9) 0.0142(10)
C20 0.0433(13) 0.0389(12) 0.0360(12) 0.0159(10) 0.0096(10) 0.0082(10)
C21 0.0648(17) 0.0458(14) 0.0427(13) 0.0234(12) 0.0146(12) 0.0136(11)
C22 0.0393(13) 0.0456(13) 0.0368(12) 0.0120(10) 0.0052(10) 0.0088(10)
C23 0.0575(16) 0.0459(14) 0.0443(14) 0.0185(12) 0.0040(12) 0.0068(11)
C24 0.0533(16) 0.0557(16) 0.0459(14) 0.0174(13) 0.0078(12) -0.0032(12)
C25 0.0468(15) 0.0722(18) 0.0390(13) 0.0136(13) 0.0107(11) 0.0100(13)
C26 0.0578(16) 0.0673(17) 0.0498(15) 0.0212(14) 0.0150(13) 0.0278(13)
C27 0.0329(11) 0.0389(12) 0.0289(11) 0.0115(10) 0.0031(9) 0.0079(9)
C28 0.0364(12) 0.0399(13) 0.0279(11) 0.0038(10) 0.0063(9) 0.0106(9)

loop_
_atom_type_symbol
_atom_type_description
_atom_type_scat_dispersion_real
_atom_type_scat_dispersion_imag
_atom_type_scat_source
C C 0.0033 0.0016 'International Tables Vol C Tables 4.2.6.8 and 6.1.1.4'
H H 0.0000 0.0000 'International Tables Vol C Tables 4.2.6.8 and 6.1.1.4'
N N 0.0061 0.0033 'International Tables Vol C Tables 4.2.6.8 and 6.1.1.4'
O O 0.0106 0.0060 'International Tables Vol C Tables 4.2.6.8 and 6.1.1.4'
S S 0.1246 0.1234 'International Tables Vol C Tables 4.2.6.8 and 6.1.1.4'
Cd Cd -0.8075 1.2024 'International Tables Vol C Tables 4.2.6.8 and 6.1.1.4'

loop_
_geom_angle_atom_site_label_1
_geom_angle_atom_site_label_2
_geom_angle_atom_site_label_3
_geom_angle_site_symmetry_1
_geom_angle_site_symmetry_3
_geom_angle
N9 Cd1 N10 . . 173.99(7)
N9 Cd1 N1 . . 90.09(7)
N10 Cd1 N1 . . 91.76(7)
N9 Cd1 N5 . . 89.47(7)
N10 Cd1 N5 . . 89.80(7)
N1 Cd1 N5 . . 169.02(6)
N9 Cd1 S3 . 2_556 91.71(5)
N10 Cd1 S3 . 2_556 82.45(5)
N1 Cd1 S3 . 2_556 93.93(5)
N5 Cd1 S3 . 2_556 97.05(5)
N9 Cd1 S4 . 2_666 94.70(5)
N10 Cd1 S4 . 2_666 91.17(5)
N1 Cd1 S4 . 2_666 84.64(5)
N5 Cd1 S4 . 2_666 84.46(5)
S3 Cd1 S4 2_556 2_666 173.430(18)
C7 S1 C8 . . 95.82(10)
C20 S2 C21 . . 96.03(10)
C27 S3 Cd1 . 2_556 102.98(8)
C28 S4 Cd1 . 2_666 96.46(8)
C7 O1 C6 . . 101.94(16)
C20 O2 C19 . . 102.03(16)
C1 N1 C5 . . 117.10(19)
C1 N1 Cd1 . . 119.43(15)
C5 N1 Cd1 . . 123.41(14)
C6 N2 N3 . . 106.57(17)
C7 N3 N2 . . 105.71(17)
C9 N4 C13 . . 116.8(2)
C18 N5 C14 . . 117.37(19)
C18 N5 Cd1 . . 117.87(14)
C14 N5 Cd1 . . 124.47(14)
C19 N6 N7 . . 106.45(17)
C20 N7 N6 . . 105.78(17)
C22 N8 C26 . . 116.8(2)
C27 N9 Cd1 . . 162.39(17)
C28 N10 Cd1 . . 151.60(17)
N1 C1 C2 . . 123.5(2)
N1 C1 H1 . . 118.2
C2 C1 H1 . . 118.2
C1 C2 C3 . . 119.0(2)
C1 C2 H2 . . 120.5
C3 C2 H2 . . 120.5
C2 C3 C4 . . 118.0(2)
C2 C3 C6 . . 121.88(19)
C4 C3 C6 . . 120.07(19)
C5 C4 C3 . . 119.3(2)
C5 C4 H4 . . 120.4
C3 C4 H4 . . 120.4
N1 C5 C4 . . 123.0(2)
N1 C5 H5 . . 118.5
C4 C5 H5 . . 118.5
N2 C6 O1 . . 112.66(18)
N2 C6 C3 . . 127.78(19)
O1 C6 C3 . . 119.53(18)
N3 C7 O1 . . 113.12(19)
N3 C7 S1 . . 130.00(17)
O1 C7 S1 . . 116.85(16)
C9 C8 S1 . . 109.86(16)
C9 C8 H8A . . 109.7
S1 C8 H8A . . 109.7
C9 C8 H8B . . 109.7
S1 C8 H8B . . 109.7
H8A C8 H8B . . 108.2
N4 C9 C10 . . 123.0(2)
N4 C9 C8 . . 116.7(2)
C10 C9 C8 . . 120.3(2)
C11 C10 C9 . . 118.5(3)
C11 C10 H10 . . 120.7
C9 C10 H10 . . 120.7
C12 C11 C10 . . 119.4(3)
C12 C11 H11 . . 120.3
C10 C11 H11 . . 120.3
C11 C12 C13 . . 118.2(3)
C11 C12 H12 . . 120.9
C13 C12 H12 . . 120.9
N4 C13 C12 . . 124.1(3)
N4 C13 H13 . . 118.0
C12 C13 H13 . . 118.0
N5 C14 C15 . . 123.3(2)
N5 C14 H14 . . 118.3
C15 C14 H14 . . 118.3
C14 C15 C16 . . 118.7(2)
C14 C15 H15 . . 120.6
C16 C15 H15 . . 120.6
C17 C16 C15 . . 118.56(19)
C17 C16 C19 . . 121.25(19)
C15 C16 C19 . . 120.19(19)
C18 C17 C16 . . 118.6(2)
C18 C17 H17 . . 120.7
C16 C17 H17 . . 120.7
N5 C18 C17 . . 123.4(2)
N5 C18 H18 . . 118.3
C17 C18 H18 . . 118.3
N6 C19 O2 . . 112.60(18)
N6 C19 C16 . . 128.50(19)
O2 C19 C16 . . 118.88(18)
N7 C20 O2 . . 113.12(18)
N7 C20 S2 . . 130.68(17)
O2 C20 S2 . . 116.17(15)
C22 C21 S2 . . 109.31(16)
C22 C21 H21A . . 109.8
S2 C21 H21A . . 109.8
C22 C21 H21B . . 109.8
S2 C21 H21B . . 109.8
H21A C21 H21B . . 108.3
N8 C22 C23 . . 123.1(2)
N8 C22 C21 . . 117.0(2)
C23 C22 C21 . . 119.9(2)
C24 C23 C22 . . 118.8(2)
C24 C23 H23 . . 120.6
C22 C23 H23 . . 120.6
C25 C24 C23 . . 118.9(2)
C25 C24 H24 . . 120.5
C23 C24 H24 . . 120.5
C24 C25 C26 . . 118.4(2)
C24 C25 H25 . . 120.8
C26 C25 H25 . . 120.8
N8 C26 C25 . . 123.9(2)
N8 C26 H26 . . 118.1
C25 C26 H26 . . 118.1
N9 C27 S3 . . 178.1(2)
N10 C28 S4 . . 179.1(2)

loop_
_geom_bond_atom_site_label_1
_geom_bond_atom_site_label_2
_geom_bond_site_symmetry_2
_geom_bond_distance
_geom_bond_publ_flag
Cd1 N9 . 2.3115(19) yes
Cd1 N10 . 2.3348(19) yes
Cd1 N1 . 2.3550(17) yes
Cd1 N5 . 2.3630(18) yes
Cd1 S3 2_556 2.7172(7) yes
Cd1 S4 2_666 2.8180(8) yes
S1 C7 . 1.736(2) ?
S1 C8 . 1.813(2) ?
S2 C20 . 1.733(2) ?
S2 C21 . 1.813(2) ?
S3 C27 . 1.644(2) ?
S3 Cd1 2_556 2.7172(7) ?
S4 C28 . 1.644(2) ?
S4 Cd1 2_666 2.8180(8) ?
O1 C7 . 1.366(2) ?
O1 C6 . 1.371(2) ?
O2 C20 . 1.367(2) ?
O2 C19 . 1.373(2) ?
N1 C1 . 1.336(3) ?
N1 C5 . 1.340(3) ?
N2 C6 . 1.287(3) ?
N2 N3 . 1.409(2) ?
N3 C7 . 1.293(3) ?
N4 C9 . 1.330(3) ?
N4 C13 . 1.343(3) ?
N5 C18 . 1.341(3) ?
N5 C14 . 1.341(3) ?
N6 C19 . 1.287(3) ?
N6 N7 . 1.415(2) ?
N7 C20 . 1.290(3) ?
N8 C22 . 1.335(3) ?
N8 C26 . 1.337(3) ?
N9 C27 . 1.158(3) ?
N10 C28 . 1.158(3) ?
C1 C2 . 1.375(3) ?
C1 H1 . 0.9300 ?
C2 C3 . 1.382(3) ?
C2 H2 . 0.9300 ?
C3 C4 . 1.383(3) ?
C3 C6 . 1.458(3) ?
C4 C5 . 1.377(3) ?
C4 H4 . 0.9300 ?
C5 H5 . 0.9300 ?
C8 C9 . 1.504(3) ?
C8 H8A . 0.9700 ?
C8 H8B . 0.9700 ?
C9 C10 . 1.382(3) ?
C10 C11 . 1.380(4) ?
C10 H10 . 0.9300 ?
C11 C12 . 1.363(4) ?
C11 H11 . 0.9300 ?
C12 C13 . 1.370(4) ?
C12 H12 . 0.9300 ?
C13 H13 . 0.9300 ?
C14 C15 . 1.375(3) ?
C14 H14 . 0.9300 ?
C15 C16 . 1.393(3) ?
C15 H15 . 0.9300 ?
C16 C17 . 1.386(3) ?
C16 C19 . 1.457(3) ?
C17 C18 . 1.380(3) ?
C17 H17 . 0.9300 ?
C18 H18 . 0.9300 ?
C21 C22 . 1.509(3) ?
C21 H21A . 0.9700 ?
C21 H21B . 0.9700 ?
C22 C23 . 1.383(3) ?
C23 C24 . 1.379(3) ?
C23 H23 . 0.9300 ?
C24 C25 . 1.371(4) ?
C24 H24 . 0.9300 ?
C25 C26 . 1.379(3) ?
C25 H25 . 0.9300 ?
C26 H26 . 0.9300 ?

loop_
_geom_torsion_atom_site_label_1
_geom_torsion_atom_site_label_2
_geom_torsion_atom_site_label_3
_geom_torsion_atom_site_label_4
_geom_torsion_site_symmetry_1
_geom_torsion
N9 Cd1 N1 C1 . -177.81(18)
N10 Cd1 N1 C1 . 7.92(18)
N5 Cd1 N1 C1 . -90.1(4)
S3 Cd1 N1 C1 2_556 90.47(17)
S4 Cd1 N1 C1 2_666 -83.10(17)
N9 Cd1 N1 C5 . 5.12(18)
N10 Cd1 N1 C5 . -169.16(18)
N5 Cd1 N1 C5 . 92.8(3)
S3 Cd1 N1 C5 2_556 -86.60(17)
S4 Cd1 N1 C5 2_666 99.83(17)
C6 N2 N3 C7 . -0.2(2)
N9 Cd1 N5 C18 . 34.99(17)
N10 Cd1 N5 C18 . -150.97(17)
N1 Cd1 N5 C18 . -52.8(4)
S3 Cd1 N5 C18 2_556 126.66(16)
S4 Cd1 N5 C18 2_666 -59.77(16)
N9 Cd1 N5 C14 . -151.28(19)
N10 Cd1 N5 C14 . 22.75(19)
N1 Cd1 N5 C14 . 121.0(3)
S3 Cd1 N5 C14 2_556 -59.62(18)
S4 Cd1 N5 C14 2_666 113.95(18)
C19 N6 N7 C20 . 0.1(3)
N1 Cd1 N9 C27 . -73.5(6)
N5 Cd1 N9 C27 . 117.5(6)
S3 Cd1 N9 C27 2_556 20.4(6)
S4 Cd1 N9 C27 2_666 -158.1(6)
N1 Cd1 N10 C28 . -156.8(4)
N5 Cd1 N10 C28 . 12.3(4)
S3 Cd1 N10 C28 2_556 109.4(4)
S4 Cd1 N10 C28 2_666 -72.2(4)
C5 N1 C1 C2 . 1.8(4)
Cd1 N1 C1 C2 . -175.4(2)
N1 C1 C2 C3 . 0.0(4)
C1 C2 C3 C4 . -1.7(4)
C1 C2 C3 C6 . 176.9(2)
C2 C3 C4 C5 . 1.6(3)
C6 C3 C4 C5 . -177.0(2)
C1 N1 C5 C4 . -1.9(3)
Cd1 N1 C5 C4 . 175.20(17)
C3 C4 C5 N1 . 0.3(4)
N3 N2 C6 O1 . 0.2(3)
N3 N2 C6 C3 . 178.5(2)
C7 O1 C6 N2 . -0.2(2)
C7 O1 C6 C3 . -178.63(19)
C2 C3 C6 N2 . 168.0(2)
C4 C3 C6 N2 . -13.4(4)
C2 C3 C6 O1 . -13.8(3)
C4 C3 C6 O1 . 164.8(2)
N2 N3 C7 O1 . 0.1(3)
N2 N3 C7 S1 . -178.03(17)
C6 O1 C7 N3 . 0.1(2)
C6 O1 C7 S1 . 178.42(15)
C8 S1 C7 N3 . 7.3(2)
C8 S1 C7 O1 . -170.74(17)
C7 S1 C8 C9 . -177.55(18)
C13 N4 C9 C10 . 0.4(4)
C13 N4 C9 C8 . -178.5(2)
S1 C8 C9 N4 . -15.5(3)
S1 C8 C9 C10 . 165.63(19)
N4 C9 C10 C11 . -1.7(4)
C8 C9 C10 C11 . 177.1(2)
C9 C10 C11 C12 . 1.6(4)
C10 C11 C12 C13 . -0.2(4)
C9 N4 C13 C12 . 1.1(4)
C11 C12 C13 N4 . -1.2(5)
C18 N5 C14 C15 . 0.5(3)
Cd1 N5 C14 C15 . -173.29(18)
N5 C14 C15 C16 . -0.5(4)
C14 C15 C16 C17 . 0.1(3)
C14 C15 C16 C19 . -179.5(2)
C15 C16 C17 C18 . 0.2(3)
C19 C16 C17 C18 . 179.8(2)
C14 N5 C18 C17 . -0.1(3)
Cd1 N5 C18 C17 . 174.04(18)
C16 C17 C18 N5 . -0.2(4)
N7 N6 C19 O2 . -1.0(3)
N7 N6 C19 C16 . 178.0(2)
C20 O2 C19 N6 . 1.3(2)
C20 O2 C19 C16 . -177.73(19)
C17 C16 C19 N6 . 161.9(2)
C15 C16 C19 N6 . -18.5(4)
C17 C16 C19 O2 . -19.2(3)
C15 C16 C19 O2 . 160.4(2)
N6 N7 C20 O2 . 0.8(3)
N6 N7 C20 S2 . -176.95(18)
C19 O2 C20 N7 . -1.3(2)
C19 O2 C20 S2 . 176.79(15)
C21 S2 C20 N7 . -5.8(3)
C21 S2 C20 O2 . 176.55(17)
C20 S2 C21 C22 . 169.84(17)
C26 N8 C22 C23 . -0.3(4)
C26 N8 C22 C21 . 179.6(2)
S2 C21 C22 N8 . 16.0(3)
S2 C21 C22 C23 . -163.99(19)
N8 C22 C23 C24 . 1.5(4)
C21 C22 C23 C24 . -178.4(2)
C22 C23 C24 C25 . -1.4(4)
C23 C24 C25 C26 . 0.2(4)
C22 N8 C26 C25 . -1.0(4)
C24 C25 C26 N8 . 1.0(4)
